data_9004834
loop_
_publ_author_name
'Friis, H.'
'Balic-Zunic T'
'Pekov, I. V.'
'Petersen, O. V.'

_publ_section_title
;Kuannersuite-(Ce), Ba6Na2REE2(PO4)6FCl, a new member of the apatite group,
 from the Ilimaussaq Alkaline Complex, South Greenland: Description and
 crystal chemistry Locality: Ilimaussaq Alkaline Complex, South Greenland
;
_journal_name_full 'The Canadian Mineralogist'
_journal_page_first 95
_journal_page_last 106
_journal_paper_doi 10.2113/gscanmin.42.1.95
_journal_volume 42
_journal_year 2004
_chemical_compound_source 'Ilimaussaq Alkaline Complex, South Greenland'
_chemical_formula_sum 'Ba5.886 Ce1.18 Cl0.59 F2.41 La0.3 Na2 Nd0.52 O24 P6'
_chemical_name_mineral Kuannersuite-(Ce)
_space_group_IT_number 147
_symmetry_space_group_name_Hall '-P 3'
_symmetry_space_group_name_H-M 'P -3'
_cell_angle_alpha 90
_cell_angle_beta 90
_cell_angle_gamma 120
_cell_length_a 9.9097
_cell_length_b 9.9097
_cell_length_c 7.4026
_cell_formula_units_Z 1
_cell_volume 629.558
_database_code_amcsd 0005927
_exptl_crystal_density_diffrn 4.676
_cod_original_formula_sum 'Ba5.886 (Ce1.18 Nd.52 La.3) Na2 P6 O24 F2.41 Cl.59'
_cod_database_code 9004834

loop_
_space_group_symop_operation_xyz
x,y,z
y,-x+y,-z
-x+y,-x,z
-x,-y,-z
-y,x-y,z
x-y,x,-z

loop_
_atom_site_aniso_label
_atom_site_aniso_U_11
_atom_site_aniso_U_22
_atom_site_aniso_U_33
_atom_site_aniso_U_12
_atom_site_aniso_U_13
_atom_site_aniso_U_23
Ba 0.01630 0.01170 0.01040 0.00718 -0.00062 -0.00074
Ce 0.00870 0.00870 0.00850 0.00438 0.00000 0.00000
Nd 0.00870 0.00870 0.00850 0.00438 0.00000 0.00000
La 0.00870 0.00870 0.00850 0.00438 0.00000 0.00000
Na 0.02400 0.02400 0.01400 0.01250 0.00000 0.00000
P 0.00970 0.01000 0.00980 0.00540 -0.00050 -0.00030
O1 0.01900 0.02400 0.01800 0.01600 -0.00300 -0.00200
O2 0.01300 0.01400 0.02100 0.00800 0.00070 -0.00200
O3 0.02000 0.02000 0.01100 0.01000 0.00300 0.00200
O4 0.01400 0.02400 0.01600 0.00800 -0.00600 -0.00900
F2 0.01300 0.01300 0.02000 0.00660 0.00000 0.00000
Cl 0.01300 0.01300 0.02000 0.00660 0.00000 0.00000

loop_
_atom_site_label
_atom_site_fract_x
_atom_site_fract_y
_atom_site_fract_z
_atom_site_occupancy
_atom_site_U_iso_or_equiv
Ba 0.26020 0.02440 0.23296 0.98100 0.01277
Ce 0.33333 0.66667 0.47754 0.59000 0.00860
Nd 0.33333 0.66667 0.47754 0.26000 0.00860
La 0.33333 0.66667 0.47754 0.15000 0.00860
Na 0.66667 0.33333 0.01590 1.17000 0.02130
P 0.38090 0.41230 0.26190 1.00000 0.00960
O1 0.50720 0.36680 0.28410 1.00000 0.01850
O2 0.13180 0.54550 0.21900 1.00000 0.01550
O3 0.28510 0.38670 0.43710 1.00000 0.01750
O4 0.26760 0.30960 0.11500 1.00000 0.01920
F1 0.00000 0.00000 0.03500 1.00000 0.02700
F2 0.00000 0.00000 0.50000 0.41000 0.01500
Cl 0.00000 0.00000 0.50000 0.59000 0.01500

loop_
_cod_related_entry_id
_cod_related_entry_database
_cod_related_entry_code
1 AMCSD 0005927
